data_4037214
loop_
_publ_author_name
'Pigulski, Bart\/lomiej'
'Arendt, Agata'
'Tomilin, Denis N.'
'Sobenina, Lyubov N.'
'Trofimov, Boris A.'
'Szafert, S\/lawomir'

_publ_section_title
;
 Transition-Metal Free Mechanochemical Approach to Polyyne Substituted
 Pyrroles.
;
_journal_issue 19
_journal_name_full 'The Journal of organic chemistry'
_journal_page_first 9188
_journal_page_last 9198
_journal_paper_doi 10.1021/acs.joc.6b01732
_journal_volume 81
_journal_year 2016
_chemical_formula_moiety 'C27 H20 N2 O2'
_chemical_formula_sum 'C27 H20 N2 O2'
_chemical_formula_weight 404.45
_space_group_crystal_system monoclinic
_space_group_IT_number 15
_space_group_name_Hall '-C 2yc'
_space_group_name_H-M_alt 'C 1 2/c 1'
_atom_sites_solution_hydrogens geom
_audit_creation_method SHELXL-2013
_cell_angle_alpha 90
_cell_angle_beta 120.95(3)
_cell_angle_gamma 90
_cell_formula_units_Z 8
_cell_length_a 19.946(6)
_cell_length_b 13.024(4)
_cell_length_c 18.084(6)
_cell_measurement_reflns_used 10234
_cell_measurement_temperature 100(2)
_cell_measurement_theta_max 36.6876
_cell_measurement_theta_min 3.1219
_cell_volume 4029(3)
_computing_structure_refinement 'SHELXL-2013 (Sheldrick, 2013)'
_diffrn_ambient_temperature 100(2)
_diffrn_detector_area_resol_mean 8.3359
_diffrn_measured_fraction_theta_full 0.998
_diffrn_measured_fraction_theta_max 0.998
_diffrn_measurement_device_type 'Kuma KM-4 CCD'
_diffrn_measurement_method '/w scans'
_diffrn_radiation_type MoK\a
_diffrn_radiation_wavelength 0.71073
_diffrn_reflns_av_R_equivalents 0.0318
_diffrn_reflns_av_unetI/netI 0.0231
_diffrn_reflns_Laue_measured_fraction_full 0.998
_diffrn_reflns_Laue_measured_fraction_max 0.998
_diffrn_reflns_limit_h_max 21
_diffrn_reflns_limit_h_min -24
_diffrn_reflns_limit_k_max 15
_diffrn_reflns_limit_k_min -16
_diffrn_reflns_limit_l_max 22
_diffrn_reflns_limit_l_min -22
_diffrn_reflns_number 14387
_diffrn_reflns_point_group_measured_fraction_full 0.998
_diffrn_reflns_point_group_measured_fraction_max 0.998
_diffrn_reflns_theta_full 26.000
_diffrn_reflns_theta_max 26.000
_diffrn_reflns_theta_min 3.128
_diffrn_source 'Enhance (Mo) X-ray Source'
_exptl_absorpt_coefficient_mu 0.085
_exptl_absorpt_correction_type none
_exptl_crystal_colour red
_exptl_crystal_density_diffrn 1.334
_exptl_crystal_description plates
_exptl_crystal_F_000 1696
_exptl_crystal_size_max 0.470
_exptl_crystal_size_mid 0.320
_exptl_crystal_size_min 0.110
_refine_diff_density_max 0.294
_refine_diff_density_min -0.273
_refine_diff_density_rms 0.061
_refine_ls_extinction_method none
_refine_ls_goodness_of_fit_ref 1.107
_refine_ls_hydrogen_treatment constr
_refine_ls_matrix_type full
_refine_ls_number_parameters 280
_refine_ls_number_reflns 3954
_refine_ls_number_restraints 0
_refine_ls_restrained_S_all 1.107
_refine_ls_R_factor_all 0.0529
_refine_ls_R_factor_gt 0.0442
_refine_ls_shift/su_max 0.000
_refine_ls_shift/su_mean 0.000
_refine_ls_structure_factor_coef Fsqd
_refine_ls_weighting_details 'w=1/[\s^2^(Fo^2^)+(0.0891P)^2^+0.1740P] where P=(Fo^2^+2Fc^2^)/3'
_refine_ls_weighting_scheme calc
_refine_ls_wR_factor_gt 0.1239
_refine_ls_wR_factor_ref 0.1288
_reflns_Friedel_coverage 0.000
_reflns_number_gt 3251
_reflns_number_total 3954
_reflns_threshold_expression 'I > 2\s(I)'
_cod_data_source_file jo6b01732_si_001.cif
_cod_data_source_block 2-C6THI-Bn
_cod_original_cell_volume 4029(2)
_cod_original_sg_symbol_H-M 'C 2/c'
_cod_database_code 4037214
_shelx_space_group_comment
;
The symmetry employed for this shelxl refinement is uniquely defined
by the following loop, which should always be used as a source of
symmetry information in preference to the above space-group names.
They are only intended as comments.
;
_shelx_estimated_absorpt_t_min 0.961
_shelx_estimated_absorpt_t_max 0.991
_shelxl_version_number 2013-4

loop_
_space_group_symop_operation_xyz
'x, y, z'
'-x, y, -z+1/2'
'x+1/2, y+1/2, z'
'-x+1/2, y+1/2, -z+1/2'
'-x, -y, -z'
'x, -y, z-1/2'
'-x+1/2, -y+1/2, -z'
'x+1/2, -y+1/2, z-1/2'

loop_
_atom_site_label
_atom_site_type_symbol
_atom_site_fract_x
_atom_site_fract_y
_atom_site_fract_z
_atom_site_U_iso_or_equiv
_atom_site_adp_type
_atom_site_occupancy
_atom_site_site_symmetry_order
_atom_site_calc_flag
_atom_site_refinement_flags_posn
_atom_site_refinement_flags_adp
N2 N 0.31484(6) 0.47086(8) 0.62538(7) 0.0196(3) Uani 1 1 d . .
C1 C 0.24845(8) 0.56846(10) 0.49116(9) 0.0222(3) Uani 1 1 d . .
O2 O -0.27118(6) 0.61786(10) -0.31542(7) 0.0418(3) Uani 1 1 d . .
C13 C 0.30193(7) 0.56238(9) 0.58135(8) 0.0201(3) Uani 1 1 d . .
C2 C 0.20056(8) 0.57106(10) 0.41322(9) 0.0235(3) Uani 1 1 d . .
C14 C 0.34819(8) 0.63787(10) 0.64225(8) 0.0210(3) Uani 1 1 d . .
H14 H 0.3506 0.7083 0.6302 0.025 Uiso 1 1 calc R U
C16 C 0.36865(7) 0.48872(10) 0.71184(8) 0.0202(3) Uani 1 1 d . .
C3 C 0.14343(8) 0.57600(10) 0.32658(8) 0.0240(3) Uani 1 1 d . .
O1 O -0.28526(6) 0.77277(9) -0.28329(7) 0.0399(3) Uani 1 1 d . .
N1 N -0.25557(7) 0.68588(10) -0.26312(8) 0.0315(3) Uani 1 1 d . .
C15 C 0.39027(7) 0.59116(9) 0.72415(8) 0.0196(3) Uani 1 1 d . .
C5 C 0.03056(8) 0.59252(10) 0.16461(9) 0.0242(3) Uani 1 1 d . .
C4 C 0.09112(8) 0.58237(10) 0.25038(9) 0.0247(3) Uani 1 1 d . .
C12 C -0.11717(8) 0.72058(10) -0.02605(9) 0.0259(3) Uani 1 1 d . .
H12 H -0.1001 0.7742 0.0154 0.031 Uiso 1 1 calc R U
C21 C 0.27991(8) 0.37074(9) 0.58552(8) 0.0214(3) Uani 1 1 d . .
H21A H 0.2348 0.3818 0.5266 0.026 Uiso 1 1 calc R U
H21B H 0.2608 0.3358 0.6198 0.026 Uiso 1 1 calc R U
C22 C 0.33980(7) 0.30445(9) 0.58164(8) 0.0206(3) Uani 1 1 d . .
C8 C -0.11262(8) 0.54255(10) -0.06086(9) 0.0254(3) Uani 1 1 d . .
H8 H -0.0931 0.4748 -0.0439 0.030 Uiso 1 1 calc R U
C7 C -0.08520(8) 0.62152(10) 0.00045(8) 0.0230(3) Uani 1 1 d . .
C23 C 0.37619(8) 0.21954(10) 0.63592(9) 0.0255(3) Uani 1 1 d . .
H23 H 0.3612 0.2015 0.6763 0.031 Uiso 1 1 calc R U
C27 C 0.35963(8) 0.32728(10) 0.52322(9) 0.0246(3) Uani 1 1 d . .
H27 H 0.3355 0.3829 0.4843 0.029 Uiso 1 1 calc R U
C19 C 0.49273(8) 0.54841(10) 0.87867(8) 0.0262(3) Uani 1 1 d . .
H19A H 0.5337 0.5188 0.8696 0.031 Uiso 1 1 calc R U
H19B H 0.5183 0.5763 0.9380 0.031 Uiso 1 1 calc R U
C9 C -0.16896(8) 0.56337(11) -0.14737(9) 0.0260(3) Uani 1 1 d . .
H9 H -0.1873 0.5101 -0.1892 0.031 Uiso 1 1 calc R U
C24 C 0.43281(9) 0.16112(10) 0.63309(9) 0.0285(3) Uani 1 1 d . .
H24 H 0.4562 0.1043 0.6707 0.034 Uiso 1 1 calc R U
C20 C 0.44915(8) 0.63523(10) 0.81255(8) 0.0225(3) Uani 1 1 d . .
H20A H 0.4215 0.6792 0.8331 0.027 Uiso 1 1 calc R U
H20B H 0.4875 0.6785 0.8076 0.027 Uiso 1 1 calc R U
C10 C -0.19760(8) 0.66284(11) -0.17123(8) 0.0248(3) Uani 1 1 d . .
C6 C -0.02342(8) 0.60293(10) 0.08941(9) 0.0257(3) Uani 1 1 d . .
C17 C 0.39733(8) 0.40986(10) 0.78084(8) 0.0247(3) Uani 1 1 d . .
H17A H 0.4367 0.3655 0.7789 0.030 Uiso 1 1 calc R U
H17B H 0.3534 0.3662 0.7727 0.030 Uiso 1 1 calc R U
C11 C -0.17365(8) 0.74178(11) -0.11218(9) 0.0268(3) Uani 1 1 d . .
H11 H -0.1949 0.8088 -0.1294 0.032 Uiso 1 1 calc R U
C18 C 0.43367(8) 0.46477(10) 0.86697(8) 0.0255(3) Uani 1 1 d . .
H18A H 0.4604 0.4136 0.9137 0.031 Uiso 1 1 calc R U
H18B H 0.3915 0.4965 0.8728 0.031 Uiso 1 1 calc R U
C26 C 0.41607(8) 0.26816(11) 0.52067(9) 0.0284(3) Uani 1 1 d . .
H26 H 0.4298 0.2841 0.4788 0.034 Uiso 1 1 calc R U
C25 C 0.45376(8) 0.18627(11) 0.57665(9) 0.0290(3) Uani 1 1 d . .
H25 H 0.4937 0.1492 0.5744 0.035 Uiso 1 1 calc R U

loop_
_atom_site_aniso_label
_atom_site_aniso_U_11
_atom_site_aniso_U_22
_atom_site_aniso_U_33
_atom_site_aniso_U_23
_atom_site_aniso_U_13
_atom_site_aniso_U_12
N2 0.0231(6) 0.0182(5) 0.0175(6) -0.0011(4) 0.0106(5) 0.0002(4)
C1 0.0262(7) 0.0218(6) 0.0227(7) 0.0009(5) 0.0155(6) 0.0033(5)
O2 0.0415(7) 0.0641(8) 0.0193(6) -0.0031(5) 0.0154(5) -0.0072(6)
C13 0.0217(7) 0.0213(6) 0.0189(7) 0.0008(5) 0.0117(6) 0.0030(5)
C2 0.0287(7) 0.0215(6) 0.0214(7) 0.0004(5) 0.0138(6) 0.0007(5)
C14 0.0258(7) 0.0189(6) 0.0222(7) 0.0007(5) 0.0151(6) 0.0017(5)
C16 0.0209(7) 0.0234(6) 0.0171(7) -0.0005(5) 0.0104(5) 0.0014(5)
C3 0.0294(7) 0.0217(6) 0.0235(8) 0.0006(5) 0.0155(6) 0.0003(5)
O1 0.0342(6) 0.0499(7) 0.0323(6) 0.0160(5) 0.0148(5) 0.0021(5)
N1 0.0266(7) 0.0485(8) 0.0213(6) 0.0046(6) 0.0138(5) -0.0055(6)
C15 0.0206(6) 0.0227(6) 0.0179(7) -0.0021(5) 0.0115(6) 0.0011(5)
C5 0.0297(7) 0.0242(6) 0.0199(7) -0.0007(5) 0.0135(6) -0.0025(5)
C4 0.0309(8) 0.0230(6) 0.0222(7) -0.0006(5) 0.0151(6) -0.0024(5)
C12 0.0288(7) 0.0289(7) 0.0232(7) -0.0023(5) 0.0156(6) -0.0055(6)
C21 0.0246(7) 0.0203(6) 0.0194(7) -0.0030(5) 0.0113(6) -0.0033(5)
C22 0.0227(7) 0.0197(6) 0.0179(6) -0.0046(5) 0.0094(5) -0.0044(5)
C8 0.0279(7) 0.0284(7) 0.0228(7) 0.0007(5) 0.0152(6) -0.0015(5)
C7 0.0239(7) 0.0308(7) 0.0179(7) -0.0001(5) 0.0134(6) -0.0047(5)
C23 0.0337(8) 0.0231(6) 0.0201(7) -0.0014(5) 0.0141(6) 0.0003(5)
C27 0.0309(7) 0.0219(6) 0.0210(7) -0.0027(5) 0.0134(6) -0.0037(5)
C19 0.0268(7) 0.0306(7) 0.0172(7) -0.0033(5) 0.0086(6) -0.0028(5)
C9 0.0254(7) 0.0358(7) 0.0214(7) -0.0037(6) 0.0151(6) -0.0051(6)
C24 0.0342(8) 0.0233(6) 0.0237(7) -0.0010(5) 0.0118(6) 0.0044(6)
C20 0.0248(7) 0.0233(6) 0.0205(7) -0.0051(5) 0.0126(6) -0.0025(5)
C10 0.0220(7) 0.0369(7) 0.0177(7) 0.0036(5) 0.0117(6) -0.0034(6)
C6 0.0302(7) 0.0276(7) 0.0229(7) -0.0010(5) 0.0162(6) -0.0038(6)
C17 0.0303(7) 0.0216(6) 0.0215(7) 0.0012(5) 0.0129(6) -0.0010(5)
C11 0.0271(7) 0.0301(7) 0.0272(8) 0.0043(6) 0.0168(6) -0.0009(5)
C18 0.0296(7) 0.0282(7) 0.0187(7) 0.0022(5) 0.0125(6) 0.0017(5)
C26 0.0317(8) 0.0316(7) 0.0274(8) -0.0074(6) 0.0191(7) -0.0068(6)
C25 0.0271(8) 0.0294(7) 0.0304(8) -0.0098(6) 0.0147(7) -0.0008(6)

loop_
_atom_type_symbol
_atom_type_description
_atom_type_scat_dispersion_real
_atom_type_scat_dispersion_imag
_atom_type_scat_source
C C 0.0033 0.0016 'International Tables Vol C Tables 4.2.6.8 and 6.1.1.4'
H H 0.0000 0.0000 'International Tables Vol C Tables 4.2.6.8 and 6.1.1.4'
N N 0.0061 0.0033 'International Tables Vol C Tables 4.2.6.8 and 6.1.1.4'
O O 0.0106 0.0060 'International Tables Vol C Tables 4.2.6.8 and 6.1.1.4'

loop_
_geom_angle_atom_site_label_1
_geom_angle_atom_site_label_2
_geom_angle_atom_site_label_3
_geom_angle
C13 N2 C16 108.15(10)
C13 N2 C21 125.31(11)
C16 N2 C21 126.47(10)
C2 C1 C13 177.77(14)
N2 C13 C14 107.36(11)
N2 C13 C1 121.16(11)
C14 C13 C1 131.47(12)
C1 C2 C3 176.67(14)
C13 C14 C15 108.46(11)
C13 C14 H14 125.8
C15 C14 H14 125.8
C15 C16 N2 109.84(11)
C15 C16 C17 125.30(12)
N2 C16 C17 124.85(11)
C4 C3 C2 177.78(14)
O2 N1 O1 122.94(13)
O2 N1 C10 117.63(13)
O1 N1 C10 119.42(12)
C16 C15 C14 106.19(11)
C16 C15 C20 122.60(11)
C14 C15 C20 131.21(12)
C6 C5 C4 178.83(15)
C3 C4 C5 177.95(14)
C11 C12 C7 121.50(13)
C11 C12 H12 119.3
C7 C12 H12 119.3
N2 C21 C22 110.01(10)
N2 C21 H21A 109.7
C22 C21 H21A 109.7
N2 C21 H21B 109.7
C22 C21 H21B 109.7
H21A C21 H21B 108.2
C27 C22 C23 117.99(12)
C27 C22 C21 118.26(12)
C23 C22 C21 123.75(12)
C7 C8 C9 120.16(13)
C7 C8 H8 119.9
C9 C8 H8 119.9
C8 C7 C12 118.61(12)
C8 C7 C6 121.04(12)
C12 C7 C6 120.33(12)
C24 C23 C22 122.96(13)
C24 C23 H23 118.5
C22 C23 H23 118.5
C22 C27 C26 118.58(13)
C22 C27 H27 120.7
C26 C27 H27 120.7
C18 C19 C20 108.98(11)
C18 C19 H19A 109.9
C20 C19 H19A 109.9
C18 C19 H19B 109.9
C20 C19 H19B 109.9
H19A C19 H19B 108.3
C10 C9 C8 119.36(13)
C10 C9 H9 120.3
C8 C9 H9 120.3
C25 C24 C23 118.56(13)
C25 C24 H24 120.7
C23 C24 H24 120.7
C15 C20 C19 110.98(11)
C15 C20 H20A 109.4
C19 C20 H20A 109.4
C15 C20 H20B 109.4
C19 C20 H20B 109.4
H20A C20 H20B 108.0
C11 C10 C9 122.04(13)
C11 C10 N1 118.39(13)
C9 C10 N1 119.57(12)
C5 C6 C7 176.40(14)
C16 C17 C18 108.11(11)
C16 C17 H17A 110.1
C18 C17 H17A 110.1
C16 C17 H17B 110.1
C18 C17 H17B 110.1
H17A C17 H17B 108.4
C10 C11 C12 118.28(13)
C10 C11 H11 120.9
C12 C11 H11 120.9
C17 C18 C19 113.78(11)
C17 C18 H18A 108.8
C19 C18 H18A 108.8
C17 C18 H18B 108.8
C19 C18 H18B 108.8
H18A C18 H18B 107.7
C27 C26 C25 123.05(14)
C27 C26 H26 118.5
C25 C26 H26 118.5
C24 C25 C26 118.78(13)
C24 C25 H25 120.6
C26 C25 H25 120.6

loop_
_geom_bond_atom_site_label_1
_geom_bond_atom_site_label_2
_geom_bond_distance
N2 C13 1.3820(16)
N2 C16 1.3872(18)
N2 C21 1.4794(16)
C1 C2 1.2310(19)
C1 C13 1.4193(19)
O2 N1 1.2138(17)
C13 C14 1.4091(19)
C2 C3 1.3861(19)
C14 C15 1.4104(19)
C14 H14 0.9500
C16 C15 1.3844(18)
C16 C17 1.4850(18)
C3 C4 1.2309(19)
O1 N1 1.2419(17)
N1 C10 1.4872(19)
C15 C20 1.5274(19)
C5 C6 1.233(2)
C5 C4 1.398(2)
C12 C11 1.402(2)
C12 C7 1.4094(19)
C12 H12 0.9500
C21 C22 1.5045(18)
C21 H21A 0.9900
C21 H21B 0.9900
C22 C27 1.3383(19)
C22 C23 1.4073(19)
C8 C7 1.4009(19)
C8 C9 1.405(2)
C8 H8 0.9500
C7 C6 1.458(2)
C23 C24 1.384(2)
C23 H23 0.9500
C27 C26 1.384(2)
C27 H27 0.9500
C19 C18 1.5372(19)
C19 C20 1.5475(19)
C19 H19A 0.9900
C19 H19B 0.9900
C9 C10 1.392(2)
C9 H9 0.9500
C24 C25 1.328(2)
C24 H24 0.9500
C20 H20A 0.9900
C20 H20B 0.9900
C10 C11 1.379(2)
C17 C18 1.5170(19)
C17 H17A 0.9900
C17 H17B 0.9900
C11 H11 0.9500
C18 H18A 0.9900
C18 H18B 0.9900
C26 C25 1.394(2)
C26 H26 0.9500
C25 H25 0.9500

loop_
_geom_torsion_atom_site_label_1
_geom_torsion_atom_site_label_2
_geom_torsion_atom_site_label_3
_geom_torsion_atom_site_label_4
_geom_torsion
C16 N2 C13 C14 -0.57(13)
C21 N2 C13 C14 -177.74(11)
C16 N2 C13 C1 -179.18(11)
C21 N2 C13 C1 3.65(19)
N2 C13 C14 C15 0.58(14)
C1 C13 C14 C15 178.99(13)
C13 N2 C16 C15 0.36(14)
C21 N2 C16 C15 177.48(11)
C13 N2 C16 C17 179.22(12)
C21 N2 C16 C17 -3.65(19)
N2 C16 C15 C14 0.00(14)
C17 C16 C15 C14 -178.85(12)
N2 C16 C15 C20 -179.77(11)
C17 C16 C15 C20 1.4(2)
C13 C14 C15 C16 -0.36(14)
C13 C14 C15 C20 179.39(12)
C13 N2 C21 C22 104.15(14)
C16 N2 C21 C22 -72.50(15)
N2 C21 C22 C27 -73.89(15)
N2 C21 C22 C23 106.19(14)
C9 C8 C7 C12 2.08(19)
C9 C8 C7 C6 -176.28(12)
C11 C12 C7 C8 -1.82(19)
C11 C12 C7 C6 176.56(12)
C27 C22 C23 C24 2.0(2)
C21 C22 C23 C24 -178.12(12)
C23 C22 C27 C26 -1.63(19)
C21 C22 C27 C26 178.45(11)
C7 C8 C9 C10 -0.54(19)
C22 C23 C24 C25 0.0(2)
C16 C15 C20 C19 12.49(17)
C14 C15 C20 C19 -167.23(13)
C18 C19 C20 C15 -42.67(14)
C8 C9 C10 C11 -1.4(2)
C8 C9 C10 N1 178.30(11)
O2 N1 C10 C11 173.98(12)
O1 N1 C10 C11 -5.47(18)
O2 N1 C10 C9 -5.72(18)
O1 N1 C10 C9 174.83(12)
C15 C16 C17 C18 16.46(18)
N2 C16 C17 C18 -162.23(11)
C9 C10 C11 C12 1.7(2)
N1 C10 C11 C12 -178.03(11)
C7 C12 C11 C10 0.0(2)
C16 C17 C18 C19 -49.65(15)
C20 C19 C18 C17 65.28(15)
C22 C27 C26 C25 -0.5(2)
C23 C24 C25 C26 -2.2(2)
C27 C26 C25 C24 2.5(2)
